data_4130631
loop_
_publ_author_name
'Burke, Michael J.'
'Nichol, Gary S.'
'Lusby, Paul J.'

_publ_section_title
;
 Orthogonal Selection and Fixing of Coordination Self-Assembly Pathways
 for Robust Metallo-organic Ensemble Construction.
;
_journal_issue 29
_journal_name_full 'Journal of the American Chemical Society'
_journal_page_first 9308
_journal_page_last 9315
_journal_paper_doi 10.1021/jacs.6b05364
_journal_volume 138
_journal_year 2016
_chemical_formula_moiety 'C168 H132 Co4 N24, 12(F6 P) + solvent'
_chemical_formula_sum 'C168 H132 Co4 F72 N24 P12'
_chemical_formula_weight 4462.33
_space_group_crystal_system trigonal
_space_group_IT_number 167
_space_group_name_Hall '-R 3 2"c'
_space_group_name_H-M_alt 'R -3 c :H'
_atom_sites_solution_hydrogens geom
_audit_creation_date 2015-09-02
_audit_creation_method
;
Olex2 1.2-beta
(compiled 2015.08.17 svn.r3210 for OlexSys, GUI svn.r5083)
;
_cell_angle_alpha 90
_cell_angle_beta 90
_cell_angle_gamma 120
_cell_formula_units_Z 12
_cell_length_a 20.5996(2)
_cell_length_b 20.5996(2)
_cell_length_c 195.2193(18)
_cell_measurement_reflns_used 20459
_cell_measurement_temperature 120.0
_cell_measurement_theta_max 74.7010
_cell_measurement_theta_min 4.0030
_cell_volume 71741.6(12)
_computing_cell_refinement
;
CrysAlisPro, Agilent Technologies,
Version 1.171.37.35e (release 07-10-2014 CrysAlis171 .NET)
(compiled Oct  7 2014,17:20:27)
;
_computing_data_collection
;
CrysAlisPro, Agilent Technologies,
Version 1.171.37.35e (release 07-10-2014 CrysAlis171 .NET)
(compiled Oct  7 2014,17:20:27)
;
_computing_data_reduction
;
CrysAlisPro, Agilent Technologies,
Version 1.171.37.35e (release 07-10-2014 CrysAlis171 .NET)
(compiled Oct  7 2014,17:20:27)
;
_computing_molecular_graphics 'Olex2 (Dolomanov et al., 2009)'
_computing_publication_material 'Olex2 (Dolomanov et al., 2009)'
_computing_structure_refinement 'ShelXL (Sheldrick, 2015)'
_diffrn_ambient_environment air
_diffrn_ambient_temperature 120.0
_diffrn_detector 'CCD plate'
_diffrn_detector_area_resol_mean 5.1574
_diffrn_detector_type Atlas
_diffrn_measured_fraction_theta_full 0.992
_diffrn_measured_fraction_theta_max 0.974
_diffrn_measurement_details
;
#__ type_ start__ end____ width___ exp.time_
  1 omega -123.00   -3.00   0.3000   10.0000
omega____ theta____ kappa____ phi______ frames
    -      -39.3508  -77.0000   30.0000 400

#__ type_ start__ end____ width___ exp.time_
  2 omega  -50.00   40.00   0.3000   10.0000
omega____ theta____ kappa____ phi______ frames
    -      -39.3508   38.0000 -180.0000 300

#__ type_ start__ end____ width___ exp.time_
  3 omega    1.00   82.00   0.3000   10.0000
omega____ theta____ kappa____ phi______ frames
    -       39.3508  -99.0000 -120.0000 270

#__ type_ start__ end____ width___ exp.time_
  4 omega   26.00  107.00   0.3000   30.0000
omega____ theta____ kappa____ phi______ frames
    -      112.9147  -94.0000  150.0000 270

#__ type_ start__ end____ width___ exp.time_
  5 omega   35.00   98.00   0.3000   30.0000
omega____ theta____ kappa____ phi______ frames
    -      112.9147  -45.0000  120.0000 210

#__ type_ start__ end____ width___ exp.time_
  6 omega   82.00  178.00   0.3000   30.0000
omega____ theta____ kappa____ phi______ frames
    -      112.9147   45.0000  -90.0000 320

#__ type_ start__ end____ width___ exp.time_
  7 omega   32.00   89.90   0.3000   30.0000
omega____ theta____ kappa____ phi______ frames
    -      112.9147  -30.0000  -90.0000 193

#__ type_ start__ end____ width___ exp.time_
  8 omega   32.00   89.90   0.3000   30.0000
omega____ theta____ kappa____ phi______ frames
    -      112.9147  -30.0000  -60.0000 193

#__ type_ start__ end____ width___ exp.time_
  9 omega  -50.00   40.00   0.3000   10.0000
omega____ theta____ kappa____ phi______ frames
    -      -39.3508   38.0000   90.0000 300

#__ type_ start__ end____ width___ exp.time_
 10 omega -124.00  -79.00   0.3000   10.0000
omega____ theta____ kappa____ phi______ frames
    -      -39.3508  -99.0000  150.0000 150

#__ type_ start__ end____ width___ exp.time_
 11 omega -123.00   -3.00   0.3000   10.0000
omega____ theta____ kappa____ phi______ frames
    -      -39.3508  -77.0000 -180.0000 400
;
_diffrn_measurement_device 'four-circle diffractometer'
_diffrn_measurement_device_type 'Rigaku Oxford Diffraction SuperNova'
_diffrn_measurement_method '\w scans'
_diffrn_orient_matrix_UB_11 0.0291250000
_diffrn_orient_matrix_UB_12 0.0781773000
_diffrn_orient_matrix_UB_13 -0.0031885000
_diffrn_orient_matrix_UB_21 0.0133026000
_diffrn_orient_matrix_UB_22 0.0345769000
_diffrn_orient_matrix_UB_23 0.0072200000
_diffrn_orient_matrix_UB_31 0.0801587667
_diffrn_orient_matrix_UB_32 0.0123842333
_diffrn_orient_matrix_UB_33 -0.0000370667
_diffrn_radiation_monochromator mirror
_diffrn_radiation_probe x-ray
_diffrn_radiation_type CuK\a
_diffrn_radiation_wavelength 1.54184
_diffrn_reflns_av_R_equivalents 0.0818
_diffrn_reflns_av_unetI/netI 0.0512
_diffrn_reflns_Laue_measured_fraction_full 0.992
_diffrn_reflns_Laue_measured_fraction_max 0.974
_diffrn_reflns_limit_h_max 25
_diffrn_reflns_limit_h_min -20
_diffrn_reflns_limit_k_max 24
_diffrn_reflns_limit_k_min -25
_diffrn_reflns_limit_l_max 244
_diffrn_reflns_limit_l_min -238
_diffrn_reflns_number 97557
_diffrn_reflns_point_group_measured_fraction_full 0.992
_diffrn_reflns_point_group_measured_fraction_max 0.974
_diffrn_reflns_theta_full 67.684
_diffrn_reflns_theta_max 75.084
_diffrn_reflns_theta_min 3.069
_diffrn_source 'sealed X-ray tube'
_diffrn_source_current 0.8
_diffrn_source_type 'SuperNova (Cu) X-ray Source'
_diffrn_source_voltage 50
_exptl_absorpt_coefficient_mu 3.803
_exptl_absorpt_correction_T_max 1.00000
_exptl_absorpt_correction_T_min 0.59974
_exptl_absorpt_correction_type multi-scan
_exptl_absorpt_process_details
;
CrysAlisPro, Agilent Technologies,
Version 1.171.37.35e (release 07-10-2014 CrysAlis171 .NET)
(compiled Oct  7 2014,17:20:27)
Empirical absorption correction using spherical harmonics,
 implemented in SCALE3 ABSPACK scaling algorithm.
Empirical absorption correction using spherical harmonics,
 implemented in SCALE3 ABSPACK scaling algorithm.
;
_exptl_crystal_colour yellow
_exptl_crystal_colour_primary yellow
_exptl_crystal_density_diffrn 1.239
_exptl_crystal_description prism
_exptl_crystal_F_000 26928
_exptl_crystal_recrystallization_method
;
The material was recrystallised from a mixture of 
acetonitrile and diisopropyl ether by vapour diffusion
;
_exptl_crystal_size_max 0.2929
_exptl_crystal_size_mid 0.1942
_exptl_crystal_size_min 0.1924
_refine_diff_density_max 1.762
_refine_diff_density_min -1.026
_refine_diff_density_rms 0.101
_refine_ls_extinction_method none
_refine_ls_goodness_of_fit_ref 1.069
_refine_ls_hydrogen_treatment constr
_refine_ls_matrix_type full
_refine_ls_number_parameters 872
_refine_ls_number_reflns 16050
_refine_ls_number_restraints 526
_refine_ls_restrained_S_all 1.147
_refine_ls_R_factor_all 0.1153
_refine_ls_R_factor_gt 0.0911
_refine_ls_shift/su_max 0.008
_refine_ls_shift/su_mean 0.000
_refine_ls_structure_factor_coef Fsqd
_refine_ls_weighting_details 'w=1/[\s^2^(Fo^2^)+(0.1981P)^2^+39.2358P] where P=(Fo^2^+2Fc^2^)/3'
_refine_ls_weighting_scheme calc
_refine_ls_wR_factor_gt 0.2689
_refine_ls_wR_factor_ref 0.2877
_reflns_Friedel_coverage 0.000
_reflns_number_gt 11098
_reflns_number_total 16050
_reflns_threshold_expression 'I > 2\s(I)'
_cod_data_source_file ja6b05364_si_002.cif
_cod_data_source_block pl15015_sq
_cod_original_cell_volume 71741.6(15)
_cod_original_sg_symbol_H-M 'R -3 c'
_cod_database_code 4130631
_chemical_oxdiff_formula 'C84 H66 Co2 F36 N12 P6'
_chemical_oxdiff_usercomment '@ 120 K MB3067'
_shelx_space_group_comment
;
The symmetry employed for this shelxl refinement is uniquely defined
by the following loop, which should always be used as a source of
symmetry information in preference to the above space-group names.
They are only intended as comments.
;
_diffrn_oxdiff_twin_integration_method simultaneous
_olex2_refinement_description
;
1. Fixed Uiso
 At 1.2 times of:
  All C(H) groups
 At 1.5 times of:
  All C(H,H,H) groups
2. Shared sites
{C40, C40A}
{C41, C41A}
{C43, C43A}
{C44, C44A}
3. Restrained distances
 P6-F25 \\sim P6-F26 \\sim P6-F27 \\sim P5-F23 \\sim P5-F21 \\sim P5-F20 \\sim
P5-F22 \\sim P3-F16 \\sim P3-
 F17 \\sim P3-F18 \\sim P3-F13 \\sim P3-F14 \\sim P3-F15 \\sim P2-F10 \\sim
P2-F11 \\sim P2-F12 \\sim P2-F7 ~
 P2-F8 \\sim P2-F9 \\sim P1-F5 \\sim P1-F4 \\sim P1-F6 \\sim P1-F2 \\sim P1-F1
\\sim P1-F3 \\sim P4-F19
 with sigma of 0.02
4. Uiso/Uaniso restraints and constraints
Uanis(C40) = Uanis(C40A)
Uanis(C41) = Uanis(C41A)
Uanis(C43) = Uanis(C43A)
Uanis(C44) = Uanis(C44A)
5. Rigid body (RIGU) restrains
 P3, F13, F14, F15, F16, F17, F18
 with sigma for 1-2 distances of 0.004 and sigma for 1-3 distances of 0.004
 P2, F7, F8, F9, F10, F11, F12
 with sigma for 1-2 distances of 0.004 and sigma for 1-3 distances of 0.004
 C11, C12, C13, C14, C15, C16, C17, C18
 with sigma for 1-2 distances of 0.004 and sigma for 1-3 distances of 0.004
 P6, F25, F26, F27
 with sigma for 1-2 distances of 0.004 and sigma for 1-3 distances of 0.004
 C46A, C40A
 with sigma for 1-2 distances of 0.004 and sigma for 1-3 distances of 0.004
6. Others
 Sof(C40A)=Sof(C41A)=Sof(H41A)=Sof(C43A)=Sof(C44A)=Sof(H44A)=Sof(C45A)=
 Sof(H45D)=Sof(H45E)=Sof(H45F)=Sof(C46A)=Sof(H46D)=Sof(H46E)=Sof(H46F)=1-FVAR(1)
 Sof(C40)=Sof(H40)=Sof(C41)=Sof(C43)=Sof(H43)=Sof(C44)=Sof(C45)=Sof(H45A)=
 Sof(H45B)=Sof(H45C)=Sof(C46)=Sof(H46A)=Sof(H46B)=Sof(H46C)=FVAR(1)
 Fixed Sof: F22(0.66667) F23(0.66667)
7.a Me refined with riding coordinates:
 C46A(H46D,H46E,H46F)
7.b Aromatic/amide H refined with riding coordinates:
 C1(H1), C2(H2), C3(H3), C4(H4), C7(H7), C8(H8), C10(H10), C13(H13), C16(H16),
 C19(H19), C21(H21), C22(H22), C25(H25), C26(H26), C27(H27), C28(H28), C29(H29),
  C30(H30), C31(H31), C32(H32), C35(H35), C36(H36), C38(H38), C40(H40),
 C43(H43), C41A(H41A), C44A(H44A), C47(H47), C49(H49), C50(H50), C53(H53),
 C54(H54), C55(H55), C56(H56)
7.c Idealised Me refined as rotating group:
 C17(H17A,H17B,H17C), C18(H18A,H18B,H18C), C45(H45A,H45B,H45C), C45A(H45D,H45E,
 H45F), C46(H46A,H46B,H46C)
;
_shelx_shelxl_version_number 2014/7
_olex2_date_sample_data_collection 2015-08-27
_olex2_date_sample_submission 2015-08-24
_olex2_diffrn_ambient_temperature_device 'Oxford Cryosystems Cryostream 700+'
_olex2_exptl_crystal_mounting_method 'The crystal was mounted on a MITIGEN holder in Paratone oil'
_olex2_submission_original_sample_id MB3067
_olex2_submission_special_instructions 'No special instructions were received'

loop_
_space_group_symop_operation_xyz
'x, y, z'
'-y, x-y, z'
'-x+y, -x, z'
'y, x, -z+1/2'
'x-y, -y, -z+1/2'
'-x, -x+y, -z+1/2'
'x+2/3, y+1/3, z+1/3'
'-y+2/3, x-y+1/3, z+1/3'
'-x+y+2/3, -x+1/3, z+1/3'
'y+2/3, x+1/3, -z+5/6'
'x-y+2/3, -y+1/3, -z+5/6'
'-x+2/3, -x+y+1/3, -z+5/6'
'x+1/3, y+2/3, z+2/3'
'-y+1/3, x-y+2/3, z+2/3'
'-x+y+1/3, -x+2/3, z+2/3'
'y+1/3, x+2/3, -z+7/6'
'x-y+1/3, -y+2/3, -z+7/6'
'-x+1/3, -x+y+2/3, -z+7/6'
'-x, -y, -z'
'y, -x+y, -z'
'x-y, x, -z'
'-y, -x, z-1/2'
'-x+y, y, z-1/2'
'x, x-y, z-1/2'
'-x+2/3, -y+1/3, -z+1/3'
'y+2/3, -x+y+1/3, -z+1/3'
'x-y+2/3, x+1/3, -z+1/3'
'-y+2/3, -x+1/3, z-1/6'
'-x+y+2/3, y+1/3, z-1/6'
'x+2/3, x-y+1/3, z-1/6'
'-x+1/3, -y+2/3, -z+2/3'
'y+1/3, -x+y+2/3, -z+2/3'
'x-y+1/3, x+2/3, -z+2/3'
'-y+1/3, -x+2/3, z+1/6'
'-x+y+1/3, y+2/3, z+1/6'
'x+1/3, x-y+2/3, z+1/6'

loop_
_atom_site_label
_atom_site_type_symbol
_atom_site_fract_x
_atom_site_fract_y
_atom_site_fract_z
_atom_site_U_iso_or_equiv
_atom_site_adp_type
_atom_site_occupancy
_atom_site_site_symmetry_order
_atom_site_calc_flag
_atom_site_refinement_flags_posn
_atom_site_refinement_flags_adp
_atom_site_refinement_flags_occupancy
_atom_site_disorder_assembly
_atom_site_disorder_group
Co1 Co 1.05003(4) 0.68377(4) 0.69794(2) 0.03138(19) Uani 1 1 d . . . . .
Co2 Co 0.6667 0.3333 0.75306(2) 0.0288(3) Uani 1 3 d S T P . .
N1 N 1.1015(2) 0.6836(2) 0.68972(2) 0.0392(8) Uani 1 1 d . . . . .
N2 N 0.96460(18) 0.64511(19) 0.69193(2) 0.0319(7) Uani 1 1 d . . . . .
N3 N 0.4126(2) 0.4510(2) 0.70014(2) 0.0331(7) Uani 1 1 d . . . . .
N4 N 0.2794(2) 0.4151(2) 0.70400(2) 0.0353(8) Uani 1 1 d . . . . .
N5 N 1.06098(19) 0.7812(2) 0.69618(2) 0.0394(8) Uani 1 1 d . . . . .
N6 N 0.99589(18) 0.6869(2) 0.70600(2) 0.0328(7) Uani 1 1 d . . . . .
N7 N 0.7583(2) 0.36679(19) 0.74800(2) 0.0333(7) Uani 1 1 d . . . . .
N8 N 0.7044(2) 0.27972(19) 0.75834(2) 0.0341(7) Uani 1 1 d . . . . .
C1 C 1.1729(3) 0.6996(4) 0.68926(3) 0.0621(16) Uani 1 1 d . . . . .
H1 H 1.2031 0.7145 0.6933 0.075 Uiso 1 1 calc R . . . .
C2 C 1.2040(3) 0.6951(4) 0.68314(3) 0.0641(16) Uani 1 1 d . . . . .
H2 H 1.2547 0.7064 0.6830 0.077 Uiso 1 1 calc R . . . .
C3 C 1.1612(3) 0.6742(4) 0.67727(2) 0.0595(15) Uani 1 1 d . . . . .
H3 H 1.1821 0.6718 0.6730 0.071 Uiso 1 1 calc R . . . .
C4 C 1.0863(3) 0.6565(4) 0.67771(2) 0.0571(14) Uani 1 1 d . . . . .
H4 H 1.0552 0.6418 0.6738 0.069 Uiso 1 1 calc R . . . .
C5 C 1.0586(3) 0.6610(3) 0.68402(2) 0.0416(10) Uani 1 1 d . . . . .
C6 C 0.9810(3) 0.6429(3) 0.68520(2) 0.0422(10) Uani 1 1 d . . . . .
C7 C 0.9277(4) 0.6233(5) 0.68026(3) 0.084(2) Uani 1 1 d . . . . .
H7 H 0.9399 0.6219 0.6756 0.101 Uiso 1 1 calc R . . . .
C8 C 0.8554(4) 0.6051(5) 0.68207(3) 0.085(2) Uani 1 1 d . . . . .
H8 H 0.8183 0.5927 0.6786 0.102 Uiso 1 1 calc R . . . .
C9 C 0.8376(2) 0.6053(3) 0.68888(2) 0.0442(11) Uani 1 1 d . . . . .
C10 C 0.8941(2) 0.6268(2) 0.69365(2) 0.0351(9) Uani 1 1 d . . . . .
H10 H 0.8829 0.6287 0.6983 0.042 Uiso 1 1 calc R . . . .
C11 C 0.7611(3) 0.5864(3) 0.69133(2) 0.0425(10) Uani 1 1 d . U . . .
C12 C 0.7395(3) 0.6385(3) 0.69148(4) 0.0722(19) Uani 1 1 d . U . . .
C13 C 0.6689(3) 0.6166(3) 0.69421(4) 0.0677(17) Uani 1 1 d . U . . .
H13 H 0.6539 0.6533 0.6945 0.081 Uiso 1 1 calc R . . . .
C14 C 0.6198(3) 0.5459(3) 0.69645(2) 0.0420(10) Uani 1 1 d . U . . .
C15 C 0.6412(4) 0.4918(4) 0.69613(4) 0.082(2) Uani 1 1 d . U . . .
C16 C 0.7134(4) 0.5148(4) 0.69353(5) 0.089(3) Uani 1 1 d . U . . .
H16 H 0.7297 0.4791 0.6933 0.106 Uiso 1 1 calc R . . . .
C17 C 0.7924(6) 0.7192(5) 0.68937(8) 0.180(7) Uani 1 1 d . U . . .
H17A H 0.8260 0.7463 0.6932 0.270 Uiso 1 1 calc GR . . . .
H17B H 0.7632 0.7432 0.6881 0.270 Uiso 1 1 calc GR . . . .
H17C H 0.8221 0.7200 0.6854 0.270 Uiso 1 1 calc GR . . . .
C18 C 0.5953(6) 0.4144(6) 0.69856(9) 0.219(9) Uani 1 1 d . U . . .
H18A H 0.6185 0.3849 0.6971 0.328 Uiso 1 1 calc GR . . . .
H18B H 0.5450 0.3924 0.6966 0.328 Uiso 1 1 calc GR . . . .
H18C H 0.5919 0.4141 0.7036 0.328 Uiso 1 1 calc GR . . . .
C19 C 0.4801(2) 0.4666(2) 0.69756(2) 0.0350(9) Uani 1 1 d . . . . .
H19 H 0.4817 0.4323 0.6944 0.042 Uiso 1 1 calc R . . . .
C20 C 0.5469(2) 0.5305(3) 0.69933(2) 0.0389(9) Uani 1 1 d . . . . .
C21 C 0.5430(3) 0.5810(3) 0.70389(3) 0.0489(11) Uani 1 1 d . . . . .
H21 H 0.5874 0.6254 0.7052 0.059 Uiso 1 1 calc R . . . .
C22 C 0.4746(3) 0.5659(3) 0.70644(2) 0.0472(11) Uani 1 1 d . . . . .
H22 H 0.4714 0.6004 0.7095 0.057 Uiso 1 1 calc R . . . .
C23 C 0.4103(3) 0.5004(3) 0.70459(2) 0.0362(9) Uani 1 1 d . . . . .
C24 C 0.3347(2) 0.4768(3) 0.70720(2) 0.0356(9) Uani 1 1 d . . . . .
C25 C 0.3196(3) 0.5113(3) 0.71261(2) 0.0462(11) Uani 1 1 d . . . . .
H25 H 0.3589 0.5537 0.7148 0.055 Uiso 1 1 calc R . . . .
C26 C 0.2464(3) 0.4824(3) 0.71462(2) 0.0533(13) Uani 1 1 d . . . . .
H26 H 0.2348 0.5052 0.7183 0.064 Uiso 1 1 calc R . . . .
C27 C 0.1897(3) 0.4206(3) 0.71139(2) 0.0500(12) Uani 1 1 d . . . . .
H27 H 0.1392 0.4005 0.7128 0.060 Uiso 1 1 calc R . . . .
C28 C 0.2078(3) 0.3878(3) 0.70598(2) 0.0414(10) Uani 1 1 d . . . . .
H28 H 0.1689 0.3456 0.7037 0.050 Uiso 1 1 calc R . . . .
C29 C 1.0936(3) 0.8256(3) 0.69073(2) 0.0512(12) Uani 1 1 d . . . . .
H29 H 1.1189 0.8114 0.6875 0.061 Uiso 1 1 calc R . . . .
C30 C 1.0920(4) 0.8903(3) 0.68961(3) 0.0648(16) Uani 1 1 d . . . . .
H30 H 1.1160 0.9204 0.6857 0.078 Uiso 1 1 calc R . . . .
C31 C 1.0549(4) 0.9112(4) 0.69423(3) 0.0723(18) Uani 1 1 d . . . . .
H31 H 1.0526 0.9557 0.6935 0.087 Uiso 1 1 calc R . . . .
C32 C 1.0208(4) 0.8658(3) 0.69993(3) 0.0615(14) Uani 1 1 d . . . . .
H32 H 0.9950 0.8790 0.7032 0.074 Uiso 1 1 calc R . . . .
C33 C 1.0251(3) 0.8014(3) 0.70079(2) 0.0422(10) Uani 1 1 d . . . . .
C34 C 0.9943(2) 0.7511(3) 0.70659(2) 0.0380(9) Uani 1 1 d . . . . .
C35 C 0.9666(3) 0.7676(3) 0.71252(2) 0.0512(12) Uani 1 1 d . . . . .
H35 H 0.9651 0.8128 0.7129 0.061 Uiso 1 1 calc R . . . .
C36 C 0.9413(3) 0.7161(3) 0.71783(2) 0.0512(12) Uani 1 1 d . . . . .
H36 H 0.9223 0.7261 0.7219 0.061 Uiso 1 1 calc R . . . .
C37 C 0.9435(2) 0.6502(3) 0.71729(2) 0.0416(10) Uani 1 1 d . . . . .
C38 C 0.9706(2) 0.6376(3) 0.71119(2) 0.0355(9) Uani 1 1 d . . . . .
H38 H 0.9713 0.5920 0.7107 0.043 Uiso 1 1 calc R . . . .
C39 C 0.9201(2) 0.5951(3) 0.72293(2) 0.0408(10) Uani 1 1 d . . . . .
C42 C 0.8771(3) 0.4952(3) 0.73389(2) 0.0449(11) Uani 1 1 d . . . . .
C40 C 0.8635(3) 0.5218(3) 0.72214(2) 0.0528(13) Uani 0.542(10) 1 d . . . A 1
H40 H 0.8390 0.5051 0.7178 0.063 Uiso 0.542(10) 1 calc R . . A 1
C41 C 0.8425(3) 0.4724(3) 0.72762(2) 0.0574(14) Uani 0.542(10) 1 d . . . A 1
C43 C 0.9359(3) 0.5690(3) 0.73467(2) 0.0547(13) Uani 0.542(10) 1 d . . . A 1
H43 H 0.9617 0.5848 0.7389 0.066 Uiso 0.542(10) 1 calc R . . A 1
C44 C 0.9566(3) 0.6188(3) 0.72926(3) 0.0514(12) Uani 0.542(10) 1 d . . . A 1
C45 C 1.0249(7) 0.6951(7) 0.73054(6) 0.092(5) Uani 0.542(10) 1 d . . . A 1
H45A H 1.0109 0.7339 0.7302 0.137 Uiso 0.542(10) 1 calc GR . . A 1
H45B H 1.0636 0.7043 0.7271 0.137 Uiso 0.542(10) 1 calc GR . . A 1
H45C H 1.0444 0.6963 0.7351 0.137 Uiso 0.542(10) 1 calc GR . . A 1
C40A C 0.8635(3) 0.5218(3) 0.72214(2) 0.0528(13) Uani 0.458(10) 1 d . U . A 2
C41A C 0.8425(3) 0.4724(3) 0.72762(2) 0.0574(14) Uani 0.458(10) 1 d . . . A 2
H41A H 0.8035 0.4220 0.7270 0.069 Uiso 0.458(10) 1 calc R . . A 2
C43A C 0.9359(3) 0.5690(3) 0.73467(2) 0.0547(13) Uani 0.458(10) 1 d . . . A 2
C44A C 0.9566(3) 0.6188(3) 0.72926(3) 0.0514(12) Uani 0.458(10) 1 d . . . A 2
H44A H 0.9956 0.6693 0.7298 0.062 Uiso 0.458(10) 1 calc R . . A 2
C45A C 0.9852(10) 0.6005(10) 0.74125(7) 0.102(7) Uani 0.458(10) 1 d . . . A 2
H45D H 0.9535 0.5977 0.7451 0.154 Uiso 0.458(10) 1 calc GR . . A 2
H45E H 1.0239 0.6529 0.7405 0.154 Uiso 0.458(10) 1 calc GR . . A 2
H45F H 1.0091 0.5707 0.7423 0.154 Uiso 0.458(10) 1 calc GR . . A 2
C46 C 0.7748(8) 0.3912(6) 0.72587(5) 0.090(5) Uani 0.542(10) 1 d . . . A 1
H46A H 0.7720 0.3835 0.7209 0.134 Uiso 0.542(10) 1 calc GR . . A 1
H46B H 0.7278 0.3868 0.7275 0.134 Uiso 0.542(10) 1 calc GR . . A 1
H46C H 0.7828 0.3533 0.7281 0.134 Uiso 0.542(10) 1 calc GR . . A 1
C46A C 0.8152(14) 0.4889(14) 0.71583(7) 0.199(17) Uani 0.458(10) 1 d . U . A 2
H46D H 0.7794 0.4357 0.7166 0.299 Uiso 0.458(10) 1 calc R . . A 2
H46E H 0.7879 0.5156 0.7149 0.299 Uiso 0.458(10) 1 calc R . . A 2
H46F H 0.8471 0.4941 0.7119 0.299 Uiso 0.458(10) 1 calc R . . A 2
C47 C 0.7823(3) 0.4145(3) 0.74257(2) 0.0384(9) Uani 1 1 d . . . . .
H47 H 0.7492 0.4289 0.7406 0.046 Uiso 1 1 calc R . . . .
C48 C 0.8544(3) 0.4433(3) 0.73982(2) 0.0427(10) Uani 1 1 d . . . . .
C49 C 0.9021(3) 0.4231(3) 0.74276(2) 0.0511(12) Uani 1 1 d . . . . .
H49 H 0.9516 0.4428 0.7411 0.061 Uiso 1 1 calc R . . . .
C50 C 0.8775(3) 0.3729(3) 0.74832(2) 0.0478(11) Uani 1 1 d . . . . .
H50 H 0.9097 0.3580 0.7504 0.057 Uiso 1 1 calc R . . . .
C51 C 0.8053(2) 0.3460(3) 0.75070(2) 0.0377(9) Uani 1 1 d . . . . .
C52 C 0.7721(3) 0.2919(3) 0.75634(2) 0.0380(9) Uani 1 1 d . . . . .
C53 C 0.8058(3) 0.2563(4) 0.75947(3) 0.0593(15) Uani 1 1 d . . . . .
H53 H 0.8538 0.2656 0.7580 0.071 Uiso 1 1 calc R . . . .
C54 C 0.7683(4) 0.2066(4) 0.76476(4) 0.084(2) Uani 1 1 d . . . . .
H54 H 0.7904 0.1814 0.7670 0.100 Uiso 1 1 calc R . . . .
C55 C 0.6992(3) 0.1939(3) 0.76680(3) 0.0588(14) Uani 1 1 d . . . . .
H55 H 0.6732 0.1603 0.7704 0.071 Uiso 1 1 calc R . . . .
C56 C 0.6680(3) 0.2309(3) 0.76344(2) 0.0409(10) Uani 1 1 d . . . . .
H56 H 0.6197 0.2216 0.7648 0.049 Uiso 1 1 calc R . . . .
P1 P 0.93249(8) 0.41017(9) 0.77323(2) 0.0548(4) Uani 1 1 d D . . . .
F1 F 0.9387(2) 0.4825(2) 0.77661(2) 0.0932(13) Uani 1 1 d D . . . .
F2 F 0.84263(18) 0.3695(2) 0.77399(2) 0.0775(11) Uani 1 1 d D . . . .
F3 F 0.92566(19) 0.4389(3) 0.76589(2) 0.0861(13) Uani 1 1 d D . . . .
F4 F 0.9253(2) 0.3365(3) 0.76994(2) 0.0942(13) Uani 1 1 d D . . . .
F5 F 1.02059(18) 0.4507(2) 0.77249(2) 0.0769(11) Uani 1 1 d D . . . .
F6 F 0.9375(2) 0.3792(2) 0.78057(2) 0.0725(10) Uani 1 1 d D . . . .
P2 P 0.78876(12) 0.78716(15) 0.71002(2) 0.1220(10) Uani 1 1 d D U . . .
F7 F 0.7789(3) 0.8551(3) 0.71217(3) 0.1347(19) Uani 1 1 d D U . . .
F8 F 0.7413(4) 0.7781(5) 0.70355(4) 0.184(3) Uani 1 1 d D U . . .
F9 F 0.8643(3) 0.8405(4) 0.70631(4) 0.156(2) Uani 1 1 d D U . . .
F10 F 0.7999(4) 0.7204(4) 0.70743(5) 0.191(3) Uani 1 1 d D U . . .
F11 F 0.8343(4) 0.7905(5) 0.71657(4) 0.169(3) Uani 1 1 d D U . . .
F12 F 0.7166(4) 0.7339(5) 0.71387(6) 0.213(4) Uani 1 1 d D U . . .
P3 P 1.1905(2) 0.89117(17) 0.67193(2) 0.1338(11) Uani 1 1 d D U . . .
F13 F 1.1604(6) 0.9445(5) 0.67436(5) 0.234(4) Uani 1 1 d D U . . .
F14 F 1.1665(7) 0.9026(7) 0.66468(4) 0.257(4) Uani 1 1 d D U . . .
F15 F 1.2653(4) 0.9582(4) 0.66969(3) 0.174(3) Uani 1 1 d D U . . .
F16 F 1.1963(5) 0.8282(4) 0.66816(3) 0.193(3) Uani 1 1 d D U . . .
F17 F 1.2100(4) 0.8806(5) 0.67897(3) 0.180(3) Uani 1 1 d D U . . .
F18 F 1.1072(5) 0.8295(5) 0.67377(4) 0.207(3) Uani 1 1 d D U . . .
P4 P 1.3333 0.6667 0.6667 0.0288(5) Uani 1 6 d DS T P . .
F19 F 1.33617(18) 0.73142(17) 0.67121(2) 0.0650(9) Uani 1 1 d D . . . .
P5 P 0.3333 0.6667 0.69958(2) 0.0531(6) Uani 1 3 d DS T P . .
F20 F 0.3333 0.6667 0.69145(3) 0.0683(16) Uani 1 3 d DS T P . .
F21 F 0.3333 0.6667 0.70767(3) 0.095(2) Uani 1 3 d DS T P . .
F22 F 0.3493(17) 0.7452(5) 0.69997(5) 0.203(7) Uani 0.6667 1 d D . . . .
F23 F 0.2667(11) 0.6795(18) 0.69922(4) 0.206(8) Uani 0.6667 1 d D . . . .
P6 P 1.0000 0.2547(2) 0.7500 0.1372(16) Uani 1 2 d DS TU P . .
F25 F 0.9802(8) 0.1905(6) 0.74520(6) 0.295(6) Uani 1 1 d D U . . .
F26 F 0.9177(6) 0.2263(11) 0.74840(11) 0.424(13) Uani 1 1 d D U . . .
F27 F 0.9928(6) 0.3095(6) 0.75490(5) 0.221(4) Uani 1 1 d D U . . .

loop_
_atom_site_aniso_label
_atom_site_aniso_U_11
_atom_site_aniso_U_22
_atom_site_aniso_U_33
_atom_site_aniso_U_23
_atom_site_aniso_U_13
_atom_site_aniso_U_12
Co1 0.0245(3) 0.0359(4) 0.0257(3) 0.0005(2) 0.0035(2) 0.0091(3)
Co2 0.0325(4) 0.0325(4) 0.0213(4) 0.000 0.000 0.01626(18)
N1 0.0310(18) 0.046(2) 0.0332(16) 0.0021(15) 0.0050(14) 0.0134(16)
N2 0.0261(16) 0.0347(18) 0.0286(15) 0.0001(13) 0.0032(13) 0.0105(14)
N3 0.0380(19) 0.044(2) 0.0264(14) 0.0041(14) 0.0014(13) 0.0274(17)
N4 0.0392(19) 0.050(2) 0.0312(15) 0.0024(15) -0.0015(14) 0.0328(18)
N5 0.0295(18) 0.043(2) 0.0324(16) 0.0021(15) 0.0014(14) 0.0086(16)
N6 0.0209(15) 0.0413(19) 0.0273(14) 0.0007(14) 0.0009(12) 0.0089(14)
N7 0.0415(19) 0.0349(18) 0.0231(13) 0.0010(13) 0.0001(13) 0.0189(16)
N8 0.0381(19) 0.0365(19) 0.0258(14) -0.0026(13) -0.0001(13) 0.0172(16)
C1 0.031(2) 0.104(5) 0.042(2) -0.002(3) 0.001(2) 0.027(3)
C2 0.044(3) 0.106(5) 0.045(3) 0.002(3) 0.011(2) 0.040(3)
C3 0.053(3) 0.100(5) 0.037(2) 0.003(3) 0.013(2) 0.048(3)
C4 0.052(3) 0.094(4) 0.034(2) -0.003(2) 0.007(2) 0.044(3)
C5 0.037(2) 0.059(3) 0.0301(18) -0.0007(19) 0.0047(17) 0.024(2)
C6 0.037(2) 0.066(3) 0.0289(19) -0.0010(19) 0.0044(17) 0.030(2)
C7 0.058(4) 0.180(8) 0.031(2) -0.012(3) -0.004(2) 0.071(5)
C8 0.055(4) 0.173(8) 0.039(3) -0.018(4) -0.011(2) 0.065(5)
C9 0.030(2) 0.064(3) 0.042(2) 0.001(2) -0.0007(18) 0.026(2)
C10 0.034(2) 0.038(2) 0.0333(18) 0.0025(16) 0.0055(16) 0.0171(18)
C11 0.033(2) 0.054(3) 0.045(2) -0.0018(19) 0.0015(18) 0.025(2)
C12 0.047(3) 0.049(3) 0.122(5) 0.009(3) 0.026(3) 0.025(2)
C13 0.049(3) 0.048(3) 0.112(5) 0.009(3) 0.022(3) 0.029(2)
C14 0.033(2) 0.044(2) 0.050(2) -0.0024(19) 0.0005(18) 0.0195(19)
C15 0.076(4) 0.061(3) 0.128(6) 0.033(4) 0.046(4) 0.048(3)
C16 0.063(3) 0.071(4) 0.153(7) 0.043(4) 0.049(4) 0.048(3)
C17 0.121(7) 0.077(5) 0.357(19) 0.063(7) 0.137(10) 0.060(5)
C18 0.126(8) 0.111(6) 0.46(2) 0.148(10) 0.178(12) 0.092(6)
C19 0.036(2) 0.041(2) 0.0352(18) 0.0032(17) 0.0046(16) 0.0248(19)
C20 0.034(2) 0.043(2) 0.043(2) -0.0005(19) 0.0015(18) 0.022(2)
C21 0.048(3) 0.043(3) 0.058(3) -0.003(2) 0.003(2) 0.025(2)
C22 0.049(3) 0.052(3) 0.050(2) -0.010(2) 0.002(2) 0.032(2)
C23 0.046(2) 0.043(2) 0.0301(17) -0.0017(17) -0.0019(17) 0.031(2)
C24 0.041(2) 0.048(2) 0.0289(17) 0.0013(17) -0.0009(16) 0.031(2)
C25 0.050(3) 0.067(3) 0.036(2) -0.004(2) -0.0010(19) 0.040(3)
C26 0.065(3) 0.082(4) 0.038(2) -0.001(2) 0.008(2) 0.056(3)
C27 0.049(3) 0.069(3) 0.046(2) 0.005(2) 0.007(2) 0.040(3)
C28 0.038(2) 0.057(3) 0.040(2) 0.003(2) 0.0009(18) 0.032(2)
C29 0.050(3) 0.046(3) 0.043(2) 0.011(2) 0.013(2) 0.014(2)
C30 0.071(4) 0.051(3) 0.058(3) 0.017(3) 0.016(3) 0.020(3)
C31 0.095(5) 0.060(4) 0.072(4) 0.027(3) 0.025(4) 0.046(4)
C32 0.069(4) 0.064(4) 0.062(3) 0.013(3) 0.015(3) 0.041(3)
C33 0.041(2) 0.044(3) 0.041(2) 0.0022(19) 0.0050(19) 0.020(2)
C34 0.034(2) 0.044(2) 0.038(2) -0.0012(18) 0.0021(17) 0.021(2)
C35 0.058(3) 0.061(3) 0.043(2) 0.004(2) 0.016(2) 0.036(3)
C36 0.053(3) 0.071(3) 0.039(2) 0.005(2) 0.013(2) 0.038(3)
C37 0.031(2) 0.058(3) 0.0315(19) 0.0022(19) 0.0043(16) 0.019(2)
C38 0.027(2) 0.043(2) 0.0297(18) 0.0035(17) 0.0025(15) 0.0121(18)
C39 0.035(2) 0.057(3) 0.0305(18) 0.0050(19) 0.0102(17) 0.023(2)
C42 0.037(2) 0.061(3) 0.0313(19) 0.011(2) 0.0120(17) 0.020(2)
C40 0.058(3) 0.059(3) 0.0268(19) -0.002(2) 0.005(2) 0.018(3)
C41 0.061(3) 0.055(3) 0.034(2) 0.000(2) 0.008(2) 0.012(3)
C43 0.047(3) 0.074(4) 0.035(2) 0.006(2) 0.002(2) 0.024(3)
C44 0.044(3) 0.054(3) 0.041(2) 0.010(2) 0.004(2) 0.013(2)
C45 0.071(8) 0.073(8) 0.056(6) 0.027(6) -0.030(6) -0.020(6)
C40A 0.058(3) 0.059(3) 0.0268(19) -0.002(2) 0.005(2) 0.018(3)
C41A 0.061(3) 0.055(3) 0.034(2) 0.000(2) 0.008(2) 0.012(3)
C43A 0.047(3) 0.074(4) 0.035(2) 0.006(2) 0.002(2) 0.024(3)
C44A 0.044(3) 0.054(3) 0.041(2) 0.010(2) 0.004(2) 0.013(2)
C45A 0.099(12) 0.097(12) 0.048(7) 0.009(7) -0.033(8) 0.002(10)
C46 0.101(10) 0.055(7) 0.036(4) 0.008(4) -0.008(5) -0.019(6)
C46A 0.178(19) 0.17(2) 0.039(6) 0.034(9) -0.039(10) -0.073(17)
C47 0.047(2) 0.045(2) 0.0243(16) 0.0054(16) 0.0043(17) 0.023(2)
C48 0.043(2) 0.054(3) 0.0294(18) 0.0050(19) 0.0093(18) 0.023(2)
C49 0.045(3) 0.071(3) 0.039(2) 0.008(2) 0.012(2) 0.030(3)
C50 0.041(3) 0.065(3) 0.041(2) 0.010(2) 0.0080(19) 0.029(2)
C51 0.041(2) 0.048(2) 0.0260(16) -0.0004(17) -0.0014(16) 0.023(2)
C52 0.040(2) 0.045(2) 0.0328(18) 0.0033(18) -0.0002(17) 0.024(2)
C53 0.049(3) 0.082(4) 0.060(3) 0.026(3) 0.010(2) 0.043(3)
C54 0.071(4) 0.104(5) 0.095(5) 0.058(4) 0.018(4) 0.058(4)
C55 0.052(3) 0.076(4) 0.052(3) 0.024(3) 0.004(2) 0.034(3)
C56 0.046(3) 0.045(2) 0.0316(18) 0.0079(18) 0.0023(18) 0.022(2)
P1 0.0444(7) 0.0643(9) 0.0541(7) 0.0236(6) 0.0118(6) 0.0261(7)
F1 0.092(3) 0.069(2) 0.119(3) 0.014(2) 0.014(3) 0.041(2)
F2 0.0474(18) 0.087(3) 0.097(3) 0.046(2) 0.0231(18) 0.0328(18)
F3 0.054(2) 0.130(3) 0.067(2) 0.050(2) 0.0141(16) 0.041(2)
F4 0.082(3) 0.104(3) 0.103(3) -0.024(3) -0.018(2) 0.052(3)
F5 0.0486(18) 0.095(3) 0.076(2) 0.028(2) 0.0072(16) 0.0276(19)
F6 0.078(2) 0.086(2) 0.0601(18) 0.0295(18) 0.0116(17) 0.046(2)
P2 0.0606(12) 0.1019(17) 0.207(3) 0.0489(18) 0.0044(15) 0.0436(12)
F7 0.108(4) 0.152(5) 0.177(5) 0.037(4) 0.016(4) 0.089(4)
F8 0.151(5) 0.197(7) 0.257(7) -0.018(5) -0.068(5) 0.127(5)
F9 0.097(4) 0.173(5) 0.212(6) 0.060(5) 0.027(4) 0.077(4)
F10 0.147(5) 0.174(6) 0.290(8) -0.016(5) -0.051(5) 0.109(5)
F11 0.146(5) 0.266(8) 0.170(5) 0.052(5) 0.020(4) 0.159(5)
F12 0.104(4) 0.199(6) 0.358(9) 0.126(6) 0.056(5) 0.093(4)
P3 0.196(3) 0.1025(19) 0.0833(14) 0.0271(14) 0.0501(18) 0.060(2)
F13 0.285(10) 0.216(7) 0.247(8) 0.092(6) 0.128(7) 0.159(7)
F14 0.291(10) 0.273(10) 0.163(6) 0.096(6) 0.036(6) 0.107(8)
F15 0.218(6) 0.151(5) 0.114(4) 0.025(4) 0.088(4) 0.062(5)
F16 0.300(9) 0.142(5) 0.127(4) 0.036(4) 0.100(5) 0.104(5)
F17 0.170(5) 0.306(9) 0.084(3) 0.055(4) 0.064(3) 0.134(6)
F18 0.199(6) 0.237(7) 0.154(6) 0.080(5) 0.041(5) 0.086(6)
P4 0.0281(7) 0.0281(7) 0.0301(10) 0.000 0.000 0.0141(4)
F19 0.063(2) 0.0513(18) 0.080(2) -0.0278(16) 0.0031(16) 0.0281(16)
P5 0.0562(8) 0.0562(8) 0.0470(11) 0.000 0.000 0.0281(4)
F20 0.078(2) 0.078(2) 0.049(3) 0.000 0.000 0.0391(12)
F21 0.118(4) 0.118(4) 0.049(3) 0.000 0.000 0.0592(19)
F22 0.43(2) 0.048(4) 0.095(6) -0.003(4) -0.006(12) 0.096(8)
F23 0.192(11) 0.49(2) 0.073(5) 0.077(12) 0.049(7) 0.274(16)
P6 0.146(4) 0.118(2) 0.157(4) -0.0250(16) -0.050(3) 0.0729(19)
F25 0.338(14) 0.242(10) 0.320(13) -0.148(10) -0.043(11) 0.156(10)
F26 0.205(9) 0.48(2) 0.61(3) -0.31(2) -0.143(12) 0.194(11)
F27 0.208(8) 0.261(10) 0.256(9) -0.098(8) -0.073(8) 0.164(8)

loop_
_atom_type_symbol
_atom_type_description
_atom_type_scat_dispersion_real
_atom_type_scat_dispersion_imag
_atom_type_scat_source
C C 0.0181 0.0091 'International Tables Vol C Tables 4.2.6.8 and 6.1.1.4'
H H 0.0000 0.0000 'International Tables Vol C Tables 4.2.6.8 and 6.1.1.4'
Co Co -2.3653 3.6143 'International Tables Vol C Tables 4.2.6.8 and 6.1.1.4'
F F 0.0727 0.0534 'International Tables Vol C Tables 4.2.6.8 and 6.1.1.4'
N N 0.0311 0.0180 'International Tables Vol C Tables 4.2.6.8 and 6.1.1.4'
P P 0.2955 0.4335 'International Tables Vol C Tables 4.2.6.8 and 6.1.1.4'

loop_
_exptl_crystal_face_index_h
_exptl_crystal_face_index_k
_exptl_crystal_face_index_l
_exptl_crystal_face_perp_dist
_exptl_oxdiff_crystal_face_indexfrac_h
_exptl_oxdiff_crystal_face_indexfrac_k
_exptl_oxdiff_crystal_face_indexfrac_l
_exptl_oxdiff_crystal_face_x
_exptl_oxdiff_crystal_face_y
_exptl_oxdiff_crystal_face_z
-3 -2 -21 0.0661 -3.0633 -1.9568 -21.2959 -0.1743 -0.2622 -0.2690
4 1 21 0.1173 4.0444 0.9348 20.8211 0.1245 0.2365 0.3350
-3 3 16 0.1043 -2.9920 3.1474 16.3911 0.1067 0.1874 -0.2015
3 -3 -16 0.0881 2.9920 -3.1474 -16.3911 -0.1067 -0.1874 0.2015
0 3 -10 0.1154 0.1499 2.8835 -10.3146 0.2627 0.0272 0.0481
-3 4 -12 0.1341 -2.8609 3.9729 -11.9916 0.2655 0.0127 -0.1797
4 1 -9 0.1253 4.1418 0.7721 -9.1124 0.2100 0.0160 0.3419
4 -5 9 0.1400 3.8517 -5.0112 8.5235 -0.3068 -0.0605 0.2464
-4 -1 6 0.1029 -4.1320 -0.7883 6.1190 -0.2015 -0.0380 -0.3412
-1 -3 9 0.1324 -1.1647 -2.8498 9.2387 -0.2862 -0.0473 -0.1290
4 -1 18 0.1035 3.9770 -1.0418 17.7197 -0.0221 0.1448 0.3052
-3 1 13 0.0850 -3.0595 1.1708 13.2897 -0.0399 0.0957 -0.2312
-5 2 -17 0.0861 -4.9581 2.0638 -17.2449 0.0719 -0.1191 -0.3712
1 0 -14 0.1191 1.0635 -0.1151 -13.8908 0.0663 -0.0901 0.0843
0 0 3 0.0969 -0.0097 0.0163 2.9933 -0.0086 0.0220 -0.0007
0 1 -13 0.1201 0.0824 0.9069 -13.4160 0.1161 -0.0644 0.0183
2 3 4 0.1229 2.1406 2.8812 3.8106 0.2754 0.1556 0.2071
-2 5 3 0.1264 -1.8513 4.9926 2.6083 0.3281 0.1668 -0.0867

loop_
_geom_angle_atom_site_label_1
_geom_angle_atom_site_label_2
_geom_angle_atom_site_label_3
_geom_angle
_geom_angle_site_symmetry_1
_geom_angle_site_symmetry_3
N1 Co1 N2 83.22(15) . .
N1 Co1 N3 88.22(15) . 3_665
N1 Co1 N4 96.62(15) . 3_665
N1 Co1 N5 94.33(16) . .
N1 Co1 N6 176.99(16) . .
N2 Co1 N3 95.33(15) . 3_665
N2 Co1 N4 178.79(17) . 3_665
N2 Co1 N5 85.96(15) . .
N2 Co1 N6 94.92(14) . .
N3 Co1 N4 83.47(15) 3_665 3_665
N3 Co1 N5 177.27(14) 3_665 .
N3 Co1 N6 94.33(15) 3_665 .
N4 Co1 N6 85.29(14) 3_665 .
N5 Co1 N4 95.25(16) . 3_665
N5 Co1 N6 83.15(15) . .
N7 Co2 N7 96.08(13) 3_665 2_655
N7 Co2 N7 96.07(13) 3_665 .
N7 Co2 N7 96.07(13) . 2_655
N7 Co2 N8 177.03(17) 2_655 .
N7 Co2 N8 86.82(14) 2_655 3_665
N7 Co2 N8 82.91(14) . .
N7 Co2 N8 86.82(15) . 2_655
N7 Co2 N8 86.82(15) 3_665 .
N7 Co2 N8 82.91(15) 2_655 2_655
N7 Co2 N8 82.91(15) 3_665 3_665
N7 Co2 N8 177.03(15) 3_665 2_655
N7 Co2 N8 177.03(15) . 3_665
N8 Co2 N8 94.23(13) 2_655 .
N8 Co2 N8 94.24(13) 2_655 3_665
N8 Co2 N8 94.24(13) 3_665 .
C1 N1 Co1 126.4(3) . .
C1 N1 C5 118.7(4) . .
C5 N1 Co1 114.9(3) . .
C6 N2 Co1 114.2(3) . .
C10 N2 Co1 126.7(3) . .
C10 N2 C6 118.8(4) . .
C19 N3 Co1 126.9(3) . 2_655
C23 N3 Co1 114.6(3) . 2_655
C23 N3 C19 118.4(4) . .
C24 N4 Co1 113.7(3) . 2_655
C28 N4 Co1 126.1(3) . 2_655
C28 N4 C24 119.3(4) . .
C29 N5 Co1 127.3(4) . .
C29 N5 C33 118.7(4) . .
C33 N5 Co1 113.8(3) . .
C34 N6 Co1 113.4(3) . .
C38 N6 Co1 126.6(3) . .
C38 N6 C34 119.3(4) . .
C47 N7 Co2 126.6(3) . .
C51 N7 Co2 114.7(3) . .
C51 N7 C47 118.4(4) . .
C52 N8 Co2 114.4(3) . .
C56 N8 Co2 126.0(3) . .
C56 N8 C52 119.5(4) . .
N1 C1 H1 119.0 . .
N1 C1 C2 121.9(5) . .
C2 C1 H1 119.0 . .
C1 C2 H2 120.1 . .
C3 C2 C1 119.7(5) . .
C3 C2 H2 120.1 . .
C2 C3 H3 120.7 . .
C2 C3 C4 118.6(4) . .
C4 C3 H3 120.7 . .
C3 C4 H4 120.7 . .
C5 C4 C3 118.5(5) . .
C5 C4 H4 120.7 . .
N1 C5 C4 122.4(4) . .
N1 C5 C6 113.6(4) . .
C4 C5 C6 123.9(4) . .
N2 C6 C5 113.6(4) . .
C7 C6 N2 121.0(4) . .
C7 C6 C5 125.4(4) . .
C6 C7 H7 120.1 . .
C6 C7 C8 119.8(5) . .
C8 C7 H7 120.1 . .
C7 C8 H8 120.2 . .
C9 C8 C7 119.7(5) . .
C9 C8 H8 120.2 . .
C8 C9 C10 118.0(4) . .
C8 C9 C11 123.6(4) . .
C10 C9 C11 118.4(4) . .
N2 C10 C9 122.6(4) . .
N2 C10 H10 118.7 . .
C9 C10 H10 118.7 . .
C12 C11 C9 121.4(5) . .
C12 C11 C16 120.3(5) . .
C16 C11 C9 118.3(5) . .
C11 C12 C13 117.0(5) . .
C11 C12 C17 121.5(6) . .
C13 C12 C17 121.2(6) . .
C12 C13 H13 117.8 . .
C14 C13 C12 124.3(5) . .
C14 C13 H13 117.8 . .
C13 C14 C15 118.6(5) . .
C13 C14 C20 118.7(4) . .
C15 C14 C20 122.6(5) . .
C14 C15 C16 116.7(6) . .
C14 C15 C18 124.5(6) . .
C16 C15 C18 118.7(6) . .
C11 C16 C15 122.9(6) . .
C11 C16 H16 118.5 . .
C15 C16 H16 118.5 . .
C12 C17 H17A 109.5 . .
C12 C17 H17B 109.5 . .
C12 C17 H17C 109.5 . .
H17A C17 H17B 109.5 . .
H17A C17 H17C 109.5 . .
H17B C17 H17C 109.5 . .
C15 C18 H18A 109.5 . .
C15 C18 H18B 109.5 . .
C15 C18 H18C 109.5 . .
H18A C18 H18B 109.5 . .
H18A C18 H18C 109.5 . .
H18B C18 H18C 109.5 . .
N3 C19 H19 118.5 . .
N3 C19 C20 122.9(4) . .
C20 C19 H19 118.5 . .
C19 C20 C14 121.7(4) . .
C19 C20 C21 117.6(4) . .
C21 C20 C14 120.7(4) . .
C20 C21 H21 120.2 . .
C22 C21 C20 119.6(5) . .
C22 C21 H21 120.2 . .
C21 C22 H22 120.0 . .
C21 C22 C23 119.9(4) . .
C23 C22 H22 120.0 . .
N3 C23 C22 121.5(4) . .
N3 C23 C24 113.7(4) . .
C22 C23 C24 124.8(4) . .
N4 C24 C23 113.8(4) . .
N4 C24 C25 121.8(4) . .
C25 C24 C23 124.4(4) . .
C24 C25 H25 120.9 . .
C26 C25 C24 118.2(5) . .
C26 C25 H25 120.9 . .
C25 C26 H26 119.6 . .
C25 C26 C27 120.7(4) . .
C27 C26 H26 119.6 . .
C26 C27 H27 120.5 . .
C26 C27 C28 118.9(5) . .
C28 C27 H27 120.5 . .
N4 C28 C27 120.9(5) . .
N4 C28 H28 119.5 . .
C27 C28 H28 119.5 . .
N5 C29 H29 118.6 . .
N5 C29 C30 122.8(5) . .
C30 C29 H29 118.6 . .
C29 C30 H30 120.4 . .
C29 C30 C31 119.2(5) . .
C31 C30 H30 120.4 . .
C30 C31 H31 120.6 . .
C30 C31 C32 118.8(6) . .
C32 C31 H31 120.6 . .
C31 C32 H32 120.4 . .
C33 C32 C31 119.1(5) . .
C33 C32 H32 120.4 . .
N5 C33 C32 121.4(4) . .
N5 C33 C34 114.1(4) . .
C32 C33 C34 124.4(4) . .
N6 C34 C33 114.8(4) . .
N6 C34 C35 121.4(4) . .
C35 C34 C33 123.7(4) . .
C34 C35 H35 120.9 . .
C36 C35 C34 118.3(5) . .
C36 C35 H35 120.9 . .
C35 C36 H36 119.7 . .
C35 C36 C37 120.6(4) . .
C37 C36 H36 119.7 . .
C36 C37 C38 117.4(4) . .
C36 C37 C39 122.6(4) . .
C38 C37 C39 120.0(5) . .
N6 C38 C37 122.9(4) . .
N6 C38 H38 118.5 . .
C37 C38 H38 118.5 . .
C40 C39 C37 122.0(4) . .
C40 C39 C44 119.5(4) . .
C44 C39 C37 118.5(5) . .
C40A C39 C37 122.0(4) . .
C40A C39 C44A 119.5(4) . .
C44A C39 C37 118.5(5) . .
C41 C42 C43 119.2(4) . .
C41 C42 C48 121.7(5) . .
C43 C42 C48 119.1(4) . .
C41A C42 C43A 119.2(4) . .
C41A C42 C48 121.7(5) . .
C43A C42 C48 119.1(4) . .
C39 C40 H40 120.0 . .
C39 C40 C41 119.9(4) . .
C41 C40 H40 120.0 . .
C42 C41 C40 121.2(5) . .
C42 C41 C46 125.7(6) . .
C40 C41 C46 113.1(5) . .
C42 C43 H43 120.0 . .
C44 C43 C42 120.0(5) . .
C44 C43 H43 120.0 . .
C39 C44 C45 124.4(6) . .
C43 C44 C39 120.2(5) . .
C43 C44 C45 115.1(6) . .
C44 C45 H45A 109.5 . .
C44 C45 H45B 109.5 . .
C44 C45 H45C 109.5 . .
H45A C45 H45B 109.5 . .
H45A C45 H45C 109.5 . .
H45B C45 H45C 109.5 . .
C39 C40A C41A 119.9(4) . .
C39 C40A C46A 126.0(9) . .
C41A C40A C46A 113.9(9) . .
C42 C41A C40A 121.2(5) . .
C42 C41A H41A 119.4 . .
C40A C41A H41A 119.4 . .
C42 C43A C45A 124.8(8) . .
C44A C43A C42 120.0(5) . .
C44A C43A C45A 115.1(8) . .
C39 C44A H44A 119.9 . .
C43A C44A C39 120.2(5) . .
C43A C44A H44A 119.9 . .
C43A C45A H45D 109.5 . .
C43A C45A H45E 109.5 . .
C43A C45A H45F 109.5 . .
H45D C45A H45E 109.5 . .
H45D C45A H45F 109.5 . .
H45E C45A H45F 109.5 . .
C41 C46 H46A 109.5 . .
C41 C46 H46B 109.5 . .
C41 C46 H46C 109.5 . .
H46A C46 H46B 109.5 . .
H46A C46 H46C 109.5 . .
H46B C46 H46C 109.5 . .
C40A C46A H46D 109.5 . .
C40A C46A H46E 109.5 . .
C40A C46A H46F 109.5 . .
H46D C46A H46E 109.5 . .
H46D C46A H46F 109.5 . .
H46E C46A H46F 109.5 . .
N7 C47 H47 119.0 . .
N7 C47 C48 122.0(4) . .
C48 C47 H47 119.0 . .
C47 C48 C42 119.2(4) . .
C49 C48 C42 122.0(4) . .
C49 C48 C47 118.8(4) . .
C48 C49 H49 120.1 . .
C48 C49 C50 119.7(5) . .
C50 C49 H49 120.1 . .
C49 C50 H50 120.8 . .
C51 C50 C49 118.3(5) . .
C51 C50 H50 120.8 . .
N7 C51 C50 122.8(4) . .
N7 C51 C52 113.5(4) . .
C50 C51 C52 123.7(4) . .
N8 C52 C51 113.8(4) . .
N8 C52 C53 121.5(4) . .
C53 C52 C51 124.7(4) . .
C52 C53 H53 120.7 . .
C52 C53 C54 118.7(5) . .
C54 C53 H53 120.7 . .
C53 C54 H54 120.0 . .
C55 C54 C53 120.0(5) . .
C55 C54 H54 120.0 . .
C54 C55 H55 120.6 . .
C54 C55 C56 118.8(5) . .
C56 C55 H55 120.6 . .
N8 C56 C55 121.6(5) . .
N8 C56 H56 119.2 . .
C55 C56 H56 119.2 . .
F1 P1 F2 89.0(2) . .
F1 P1 F3 90.3(3) . .
F1 P1 F4 179.0(3) . .
F1 P1 F5 90.6(3) . .
F1 P1 F6 90.7(2) . .
F3 P1 F2 89.06(19) . .
F3 P1 F4 90.5(3) . .
F3 P1 F6 178.5(3) . .
F4 P1 F2 90.4(2) . .
F4 P1 F6 88.6(2) . .
F5 P1 F2 179.5(3) . .
F5 P1 F3 90.73(19) . .
F5 P1 F4 90.1(2) . .
F5 P1 F6 90.4(2) . .
F6 P1 F2 89.8(2) . .
F7 P2 F10 176.9(5) . .
F8 P2 F7 88.3(4) . .
F8 P2 F9 93.1(5) . .
F8 P2 F10 89.6(4) . .
F8 P2 F11 176.2(5) . .
F9 P2 F7 91.4(4) . .
F9 P2 F10 86.4(4) . .
F9 P2 F11 89.0(4) . .
F11 P2 F7 94.8(4) . .
F11 P2 F10 87.4(4) . .
F12 P2 F7 89.7(4) . .
F12 P2 F8 89.2(5) . .
F12 P2 F9 177.5(5) . .
F12 P2 F10 92.6(5) . .
F12 P2 F11 88.6(5) . .
F13 P3 F18 81.1(6) . .
F14 P3 F13 84.5(6) . .
F14 P3 F18 91.7(6) . .
F15 P3 F13 91.6(5) . .
F15 P3 F14 81.7(5) . .
F15 P3 F16 98.8(5) . .
F15 P3 F18 170.6(5) . .
F16 P3 F13 161.3(7) . .
F16 P3 F14 81.8(6) . .
F16 P3 F18 86.7(5) . .
F17 P3 F13 93.1(5) . .
F17 P3 F14 177.1(6) . .
F17 P3 F15 100.0(5) . .
F17 P3 F16 100.3(5) . .
F17 P3 F18 86.4(4) . .
F19 P4 F19 91.49(19) 25_766 26_566
F19 P4 F19 91.48(19) 26_566 27_546
F19 P4 F19 91.47(19) . 3_775
F19 P4 F19 88.52(19) 2_755 27_546
F19 P4 F19 91.47(19) 2_755 3_775
F19 P4 F19 180.0(2) 2_755 26_566
F19 P4 F19 91.49(19) 25_766 27_546
F19 P4 F19 88.51(19) . 27_546
F19 P4 F19 88.52(19) 2_755 25_766
F19 P4 F19 180.0(2) 3_775 27_546
F19 P4 F19 88.53(19) 3_775 25_766
F19 P4 F19 180.0(2) . 25_766
F19 P4 F19 88.51(19) . 26_566
F19 P4 F19 91.48(19) . 2_755
F19 P4 F19 88.52(19) 3_775 26_566
F21 P5 F20 180.0 . .
F22 P5 F20 93.0(4) . .
F22 P5 F20 93.0(4) 3_565 .
F22 P5 F20 93.0(4) 2_665 .
F22 P5 F21 87.0(4) 3_565 .
F22 P5 F21 87.0(4) 2_665 .
F22 P5 F21 87.0(4) . .
F22 P5 F22 119.73(12) 2_665 3_565
F22 P5 F22 119.73(19) . 3_565
F22 P5 F22 119.73(7) . 2_665
F22 P5 F23 57.9(7) 3_565 2_665
F22 P5 F23 62.6(7) . .
F22 P5 F23 62.6(7) 2_665 2_665
F22 P5 F23 177.6(8) 3_565 .
F22 P5 F23 57.9(7) 2_665 .
F22 P5 F23 57.9(7) . 3_565
F22 P5 F23 177.6(7) 2_665 3_565
F22 P5 F23 177.6(7) . 2_665
F22 P5 F23 62.6(7) 3_565 3_565
F23 P5 F20 87.3(3) . .
F23 P5 F20 87.3(3) 2_665 .
F23 P5 F20 87.3(3) 3_565 .
F23 P5 F21 92.7(3) 3_565 .
F23 P5 F21 92.7(3) 2_665 .
F23 P5 F21 92.7(3) . .
F23 P5 F23 119.78(6) . 3_565
F23 P5 F23 119.79(7) 3_565 2_665
F23 P5 F23 119.78(8) . 2_665
P5 F22 F23 59.9(5) . .
F23 F22 P5 62.4(5) 3_565 .
F23 F22 F23 121.6(8) 3_565 .
P5 F23 F22 57.5(5) . .
F22 F23 P5 59.7(5) 2_665 .
F22 F23 F22 116.5(7) 2_665 .
F25 P6 F25 83.6(11) 6_766 .
F25 P6 F26 76.9(7) . .
F25 P6 F26 118.8(12) . 6_766
F25 P6 F26 76.9(7) 6_766 6_766
F25 P6 F26 118.8(12) 6_766 .
F25 P6 F27 102.4(7) . 6_766
F25 P6 F27 161.6(7) . .
F25 P6 F27 102.4(7) 6_766 .
F25 P6 F27 161.6(7) 6_766 6_766
F26 P6 F26 160.3(15) 6_766 .
F26 P6 F27 85.0(7) 6_766 6_766
F26 P6 F27 85.0(7) . .
F26 P6 F27 79.6(10) . 6_766
F26 P6 F27 79.6(10) 6_766 .
F27 P6 F27 77.5(9) 6_766 .

loop_
_geom_bond_atom_site_label_1
_geom_bond_atom_site_label_2
_geom_bond_distance
_geom_bond_site_symmetry_2
Co1 N1 1.925(4) .
Co1 N2 1.925(3) .
Co1 N3 1.926(4) 3_665
Co1 N4 1.938(4) 3_665
Co1 N5 1.934(4) .
Co1 N6 1.948(3) .
Co2 N7 1.926(4) 3_665
Co2 N7 1.926(4) .
Co2 N7 1.926(4) 2_655
Co2 N8 1.935(4) 2_655
Co2 N8 1.935(4) .
Co2 N8 1.935(4) 3_665
N1 C1 1.340(6) .
N1 C5 1.351(6) .
N2 C6 1.364(5) .
N2 C10 1.347(5) .
N3 Co1 1.926(4) 2_655
N3 C19 1.358(5) .
N3 C23 1.357(5) .
N4 Co1 1.938(3) 2_655
N4 C24 1.362(6) .
N4 C28 1.347(6) .
N5 C29 1.345(6) .
N5 C33 1.355(6) .
N6 C34 1.343(6) .
N6 C38 1.342(5) .
N7 C47 1.360(5) .
N7 C51 1.348(5) .
N8 C52 1.347(6) .
N8 C56 1.346(5) .
C1 H1 0.9500 .
C1 C2 1.381(7) .
C2 H2 0.9500 .
C2 C3 1.377(7) .
C3 H3 0.9500 .
C3 C4 1.401(7) .
C4 H4 0.9500 .
C4 C5 1.379(6) .
C5 C6 1.466(6) .
C6 C7 1.363(7) .
C7 H7 0.9500 .
C7 C8 1.389(8) .
C8 H8 0.9500 .
C8 C9 1.379(7) .
C9 C10 1.381(6) .
C9 C11 1.501(6) .
C10 H10 0.9500 .
C11 C12 1.350(7) .
C11 C16 1.370(8) .
C12 C13 1.397(8) .
C12 C17 1.519(10) .
C13 H13 0.9500 .
C13 C14 1.364(8) .
C14 C15 1.390(7) .
C14 C20 1.482(6) .
C15 C16 1.409(8) .
C15 C18 1.467(11) .
C16 H16 0.9500 .
C17 H17A 0.9800 .
C17 H17B 0.9800 .
C17 H17C 0.9800 .
C18 H18A 0.9800 .
C18 H18B 0.9800 .
C18 H18C 0.9800 .
C19 H19 0.9500 .
C19 C20 1.391(6) .
C20 C21 1.402(6) .
C21 H21 0.9500 .
C21 C22 1.376(7) .
C22 H22 0.9500 .
C22 C23 1.385(7) .
C23 C24 1.471(6) .
C24 C25 1.392(6) .
C25 H25 0.9500 .
C25 C26 1.372(7) .
C26 H26 0.9500 .
C26 C27 1.376(8) .
C27 H27 0.9500 .
C27 C28 1.400(6) .
C28 H28 0.9500 .
C29 H29 0.9500 .
C29 C30 1.366(8) .
C30 H30 0.9500 .
C30 C31 1.383(9) .
C31 H31 0.9500 .
C31 C32 1.397(8) .
C32 H32 0.9500 .
C32 C33 1.384(7) .
C33 C34 1.450(6) .
C34 C35 1.406(6) .
C35 H35 0.9500 .
C35 C36 1.385(7) .
C36 H36 0.9500 .
C36 C37 1.385(7) .
C37 C38 1.394(6) .
C37 C39 1.478(6) .
C38 H38 0.9500 .
C39 C40 1.380(7) .
C39 C44 1.401(6) .
C39 C40A 1.380(7) .
C39 C44A 1.401(6) .
C42 C41 1.375(7) .
C42 C43 1.400(8) .
C42 C41A 1.375(7) .
C42 C43A 1.400(8) .
C42 C48 1.485(6) .
C40 H40 0.9500 .
C40 C41 1.389(7) .
C41 C46 1.590(12) .
C43 H43 0.9500 .
C43 C44 1.384(7) .
C44 C45 1.516(12) .
C45 H45A 0.9800 .
C45 H45B 0.9800 .
C45 H45C 0.9800 .
C40A C41A 1.389(7) .
C40A C46A 1.514(16) .
C41A H41A 0.9500 .
C43A C44A 1.384(7) .
C43A C45A 1.563(13) .
C44A H44A 0.9500 .
C45A H45D 0.9800 .
C45A H45E 0.9800 .
C45A H45F 0.9800 .
C46 H46A 0.9800 .
C46 H46B 0.9800 .
C46 H46C 0.9800 .
C46A H46D 0.9800 .
C46A H46E 0.9800 .
C46A H46F 0.9800 .
C47 H47 0.9500 .
C47 C48 1.402(6) .
C48 C49 1.371(7) .
C49 H49 0.9500 .
C49 C50 1.406(7) .
C50 H50 0.9500 .
C50 C51 1.381(6) .
C51 C52 1.470(6) .
C52 C53 1.379(6) .
C53 H53 0.9500 .
C53 C54 1.387(8) .
C54 H54 0.9500 .
C54 C55 1.371(8) .
C55 H55 0.9500 .
C55 C56 1.384(7) .
C56 H56 0.9500 .
P1 F1 1.574(4) .
P1 F2 1.612(3) .
P1 F3 1.585(3) .
P1 F4 1.585(4) .
P1 F5 1.580(3) .
P1 F6 1.592(3) .
P2 F7 1.570(6) .
P2 F8 1.550(7) .
P2 F9 1.562(6) .
P2 F10 1.586(7) .
P2 F11 1.568(7) .
P2 F12 1.532(7) .
P3 F13 1.580(8) .
P3 F14 1.556(8) .
P3 F15 1.532(7) .
P3 F16 1.548(7) .
P3 F17 1.479(6) .
P3 F18 1.583(8) .
P4 F19 1.579(3) .
P4 F19 1.579(3) 27_546
P4 F19 1.579(3) 25_766
P4 F19 1.579(3) 2_755
P4 F19 1.579(3) 3_775
P4 F19 1.579(3) 26_566
P5 F20 1.586(5) .
P5 F21 1.579(6) .
P5 F22 1.484(7) 3_565
P5 F22 1.484(8) 2_665
P5 F22 1.484(8) .
P5 F23 1.523(7) .
P5 F23 1.523(8) 3_565
P5 F23 1.523(7) 2_665
F22 F23 1.455(17) 3_565
F22 F23 1.563(16) .
F23 F22 1.455(17) 2_665
P6 F25 1.503(8) 6_766
P6 F25 1.503(8) .
P6 F26 1.523(10) 6_766
P6 F26 1.523(10) .
P6 F27 1.542(8) 6_766
P6 F27 1.542(8) .

loop_
_geom_torsion_atom_site_label_1
_geom_torsion_atom_site_label_2
_geom_torsion_atom_site_label_3
_geom_torsion_atom_site_label_4
_geom_torsion
_geom_torsion_site_symmetry_1
_geom_torsion_site_symmetry_4
Co1 N1 C1 C2 177.5(5) . .
Co1 N1 C5 C4 -179.0(4) . .
Co1 N1 C5 C6 1.6(6) . .
Co1 N2 C6 C5 7.7(5) . .
Co1 N2 C6 C7 -174.1(5) . .
Co1 N2 C10 C9 174.5(4) . .
Co1 N3 C19 C20 178.3(3) 2_655 .
Co1 N3 C23 C22 -177.1(3) 2_655 .
Co1 N3 C23 C24 3.8(4) 2_655 .
Co1 N4 C24 C23 9.2(4) 2_655 .
Co1 N4 C24 C25 -168.4(3) 2_655 .
Co1 N4 C28 C27 167.3(3) 2_655 .
Co1 N5 C29 C30 173.2(5) . .
Co1 N5 C33 C32 -173.5(4) . .
Co1 N5 C33 C34 7.8(5) . .
Co1 N6 C34 C33 6.8(5) . .
Co1 N6 C34 C35 -171.5(4) . .
Co1 N6 C38 C37 169.0(3) . .
Co2 N7 C47 C48 171.2(3) . .
Co2 N7 C51 C50 -171.2(4) . .
Co2 N7 C51 C52 9.3(5) . .
Co2 N8 C52 C51 2.4(5) . .
Co2 N8 C52 C53 -178.3(4) . .
Co2 N8 C56 C55 178.3(4) . .
N1 C1 C2 C3 0.5(11) . .
N1 C5 C6 N2 -6.0(7) . .
N1 C5 C6 C7 175.8(6) . .
N2 C6 C7 C8 0.1(11) . .
N3 C19 C20 C21 -1.2(7) . .
N3 C23 C24 N4 -8.5(5) . .
N3 C23 C24 C25 169.0(4) . .
N4 C24 C25 C26 -1.3(7) . .
N5 C29 C30 C31 -0.5(10) . .
N5 C33 C34 N6 -9.7(6) . .
N5 C33 C34 C35 168.6(5) . .
N6 C34 C35 C36 0.7(8) . .
N7 C47 C48 C42 -180(56) . .
N7 C47 C48 C49 -0.7(7) . .
N7 C51 C52 N8 -7.7(6) . .
N7 C51 C52 C53 173.0(5) . .
N8 C52 C53 C54 0.4(9) . .
C1 N1 C5 C4 -2.4(8) . .
C1 N1 C5 C6 178.2(5) . .
C1 C2 C3 C4 -1.2(11) . .
C2 C3 C4 C5 0.2(10) . .
C3 C4 C5 N1 1.7(9) . .
C3 C4 C5 C6 -179.0(6) . .
C4 C5 C6 N2 174.6(5) . .
C4 C5 C6 C7 -3.6(10) . .
C5 N1 C1 C2 1.3(9) . .
C5 C6 C7 C8 178.0(7) . .
C6 N2 C10 C9 0.5(7) . .
C6 C7 C8 C9 -1.7(13) . .
C7 C8 C9 C10 2.7(11) . .
C7 C8 C9 C11 -179.9(7) . .
C8 C9 C10 N2 -2.2(8) . .
C8 C9 C11 C12 -84.1(8) . .
C8 C9 C11 C16 96.8(8) . .
C9 C11 C12 C13 -176.5(6) . .
C9 C11 C12 C17 -1.8(12) . .
C10 N2 C6 C5 -177.6(4) . .
C10 N2 C6 C7 0.6(8) . .
C10 C9 C11 C12 93.2(7) . .
C10 C9 C11 C16 -85.9(7) . .
C11 C9 C10 N2 -179.6(4) . .
C11 C12 C13 C14 -2.7(12) . .
C12 C11 C16 C15 -1.0(12) . .
C12 C13 C14 C15 1.1(11) . .
C13 C14 C15 C16 0.6(11) . .
C13 C14 C20 C19 135.5(6) . .
C13 C14 C20 C21 -43.5(7) . .
C14 C15 C16 C11 -0.6(13) . .
C15 C14 C20 C19 -46.5(8) . .
C15 C14 C20 C21 134.5(6) . .
C16 C11 C12 C13 2.6(11) . .
C16 C11 C12 C17 177.2(10) . .
C17 C12 C13 C14 -177.4(9) . .
C19 N3 C23 C22 0.8(6) . .
C19 C20 C21 C22 0.2(7) . .
C20 C14 C15 C16 -177.4(7) . .
C20 C14 C15 C18 0.0(15) . .
C20 C21 C22 C23 1.2(8) . .
C21 C22 C23 N3 -1.7(7) . .
C21 C22 C23 C24 177.3(5) . .
C22 C23 C24 N4 172.4(4) . .
C22 C23 C24 C25 -10.1(7) . .
C23 N3 C19 C20 0.7(6) . .
C24 N4 C28 C27 -1.8(6) . .
C24 C25 C26 C27 0.5(7) . .
C25 C26 C27 C28 -0.4(8) . .
C26 C27 C28 N4 1.0(7) . .
C28 N4 C24 C25 1.9(6) . .
C29 N5 C33 C32 0.8(7) . .
C29 N5 C33 C34 -177.9(4) . .
C29 C30 C31 C32 0.6(11) . .
C30 C31 C32 C33 -0.1(11) . .
C31 C32 C33 N5 -0.7(9) . .
C31 C32 C33 C34 177.9(6) . .
C32 C33 C34 N6 171.6(5) . .
C32 C33 C34 C35 -10.1(8) . .
C33 N5 C29 C30 -0.3(8) . .
C33 C34 C35 C36 -177.4(5) . .
C34 N6 C38 C37 -1.0(6) . .
C34 C35 C36 C37 0.0(8) . .
C35 C36 C37 C38 -1.1(7) . .
C35 C36 C37 C39 177.4(5) . .
C36 C37 C38 N6 1.6(7) . .
C36 C37 C39 C40 121.5(6) . .
C36 C37 C39 C44 -58.1(7) . .
C36 C37 C39 C40A 121.5(6) . .
C36 C37 C39 C44A -58.1(7) . .
C37 C39 C40 C41 -178.7(5) . .
C37 C39 C44 C43 179.6(5) . .
C37 C39 C44 C45 -7.5(12) . .
C37 C39 C40A C41A -178.7(5) . .
C37 C39 C40A C46A -4.1(19) . .
C37 C39 C44A C43A 179.6(5) . .
C38 N6 C34 C33 178.1(4) . .
C38 N6 C34 C35 -0.3(6) . .
C38 C37 C39 C40 -60.1(6) . .
C38 C37 C39 C44 120.3(5) . .
C38 C37 C39 C40A -60.1(6) . .
C38 C37 C39 C44A 120.3(5) . .
C39 C37 C38 N6 -176.9(4) . .
C39 C40 C41 C42 0.1(9) . .
C39 C40 C41 C46 178.1(8) . .
C39 C40A C41A C42 0.1(9) . .
C42 C43 C44 C39 -1.8(8) . .
C42 C43 C44 C45 -175.3(9) . .
C42 C43A C44A C39 -1.8(8) . .
C40 C39 C44 C43 0.0(8) . .
C40 C39 C44 C45 172.9(10) . .
C41 C42 C43 C44 2.6(8) . .
C41 C42 C48 C47 -64.6(7) . .
C41 C42 C48 C49 116.2(6) . .
C43 C42 C41 C40 -1.8(9) . .
C43 C42 C41 C46 -179.6(9) . .
C43 C42 C48 C47 116.3(6) . .
C43 C42 C48 C49 -62.9(7) . .
C44 C39 C40 C41 0.8(8) . .
C40A C39 C44A C43A 0.0(8) . .
C41A C42 C43A C44A 2.6(8) . .
C41A C42 C43A C45A -174.0(11) . .
C41A C42 C48 C47 -64.6(7) . .
C41A C42 C48 C49 116.2(6) . .
C43A C42 C41A C40A -1.8(9) . .
C43A C42 C48 C47 116.3(6) . .
C43A C42 C48 C49 -62.9(7) . .
C44A C39 C40A C41A 0.8(8) . .
C44A C39 C40A C46A 175.4(18) . .
C45A C43A C44A C39 175.2(10) . .
C46A C40A C41A C42 -175.1(17) . .
C47 N7 C51 C50 2.0(6) . .
C47 N7 C51 C52 -177.5(4) . .
C47 C48 C49 C50 1.5(8) . .
C48 C42 C41 C40 179.1(5) . .
C48 C42 C41 C46 1.3(12) . .
C48 C42 C43 C44 -178.3(5) . .
C48 C42 C41A C40A 179.1(5) . .
C48 C42 C43A C44A -178.3(5) . .
C48 C42 C43A C45A 5.1(13) . .
C48 C49 C50 C51 -0.6(8) . .
C49 C50 C51 N7 -1.2(7) . .
C49 C50 C51 C52 178.2(5) . .
C50 C51 C52 N8 172.8(4) . .
C50 C51 C52 C53 -6.5(8) . .
C51 N7 C47 C48 -1.0(6) . .
C52 N8 C56 C55 1.5(7) . .
C52 C53 C54 C55 -0.2(12) . .
C53 C54 C55 C56 0.6(11) . .
C54 C55 C56 N8 -1.2(9) . .
C56 N8 C52 C53 -1.1(7) . .
P5 F22 F23 F22 9.6(10) . 2_665
F20 P5 F22 F23 85.4(5) . .
F20 P5 F22 F23 -85.0(6) . 3_565
F20 P5 F23 F22 95.2(6) . 2_665
F20 P5 F23 F22 -94.8(5) . .
F21 P5 F22 F23 95.0(6) . 3_565
F21 P5 F22 F23 -94.6(5) . .
F21 P5 F23 F22 -84.8(6) . 2_665
F21 P5 F23 F22 85.2(5) . .
F22 P5 F22 F23 -179(72) 3_565 .
F22 P5 F22 F23 180(72) 2_665 3_565
F22 P5 F22 F23 -9.7(10) 2_665 .
F22 P5 F22 F23 10.2(11) 3_565 3_565
F22 P5 F23 F22 170.0(11) 2_665 .
F22 P5 F23 F22 -170.0(11) . 2_665
F23 P5 F22 F23 -170.4(10) . 3_565
F23 P5 F22 F23 170.4(10) 3_565 .
F23 P5 F23 F22 -179(72) 3_565 2_665
F23 P5 F23 F22 -9.4(10) 3_565 .
F23 P5 F23 F22 9.8(11) 2_665 2_665
F23 P5 F23 F22 180(72) 2_665 .
F23 F22 F23 P5 10.0(10) 3_565 .
F23 F22 F23 F22 20(2) 3_565 2_665

loop_
_diffrn_oxdiff_twin_id
_diffrn_oxdiff_twin_ratio
_diffrn_oxdiff_twin_reflns_isolated
_diffrn_oxdiff_twin_reflns_overlapped
1 0.8658 86916 13892
2 0.1342 86800 13892
